data_4077490
loop_
_publ_author_name
'N\"uckel, Stefan'
'Burger, Peter'

_publ_section_title
;
 Transition Metal Complexes with Sterically Demanding Ligands.
 2.1Meisenheimer Complex Formation and Deprotonation Reactions of a
 Sterically Demanding Aromatic Diimine&#x2020;
;
_journal_issue 17
_journal_name_full Organometallics
_journal_page_first 3305
_journal_paper_doi 10.1021/om000084k
_journal_volume 19
_journal_year 2000
_chemical_compound_source synthesis
_chemical_formula_structural 'C38 H53 Li * TMEDA'
_chemical_formula_sum 'C44 H69 Li N4'
_chemical_formula_weight 660.97
_chemical_melting_point ?
_chemical_name_systematic
; 
 ? 
;
_space_group_IT_number 2
_symmetry_space_group_name_Hall '-P 1'
_symmetry_space_group_name_H-M 'P -1'
_atom_sites_solution_hydrogens 'geom (a) and difmap (b)'
_atom_sites_solution_primary direct
_atom_sites_solution_secondary difmap
_audit_creation_method SHELXL
_cell_angle_alpha 88.71(1)
_cell_angle_beta 80.04(1)
_cell_angle_gamma 81.62(1)
_cell_formula_units_Z 2
_cell_length_a 9.163(1)
_cell_length_b 10.253(1)
_cell_length_c 23.038(3)
_cell_measurement_reflns_used 5000
_cell_measurement_temperature 193(2)
_cell_volume 2109.0(4)
_computing_cell_refinement 'STOE IPDS Program Package'
_computing_data_collection 'STOE IPDS Program Package'
_computing_data_reduction 'STOE IPDS Program Package'
_computing_molecular_graphics 'Schakal-97 (Keller, 1997)'
_computing_publication_material 'SHELXL-93 (Sheldrick, 1993)'
_computing_structure_refinement 'SHELXL-93 (Sheldrick, 1993)'
_computing_structure_solution 'SHELXS-86 (Sheldrick, 1990)'
_diffrn_ambient_temperature 193(2)
_diffrn_measurement_device 'STOE IPDS'
_diffrn_measurement_method 'Image Plate'
_diffrn_radiation_monochromator graphite
_diffrn_radiation_source 'fine-focus sealed tube'
_diffrn_radiation_type MoK\a
_diffrn_radiation_wavelength 0.71073
_diffrn_reflns_av_R_equivalents 0.0000
_diffrn_reflns_av_sigmaI/netI 0.0601
_diffrn_reflns_limit_h_max 11
_diffrn_reflns_limit_h_min -10
_diffrn_reflns_limit_k_max 12
_diffrn_reflns_limit_k_min -12
_diffrn_reflns_limit_l_max 28
_diffrn_reflns_limit_l_min 0
_diffrn_reflns_number 6639
_diffrn_reflns_theta_max 25.82
_diffrn_reflns_theta_min 2.81
_diffrn_standards_decay_% n/a
_diffrn_standards_interval_count n/a
_diffrn_standards_interval_time n/a
_diffrn_standards_number n/a
_exptl_absorpt_coefficient_mu 0.060
_exptl_absorpt_correction_T_max n/a
_exptl_absorpt_correction_T_min n/a
_exptl_absorpt_correction_type n/a
_exptl_crystal_colour red
_exptl_crystal_density_diffrn 1.041
_exptl_crystal_density_meas ?
_exptl_crystal_density_method n/a
_exptl_crystal_description 'rectangular parallelepiped'
_exptl_crystal_F_000 728
_exptl_crystal_size_max 0.3
_exptl_crystal_size_mid 0.2
_exptl_crystal_size_min 0.2
_refine_diff_density_max 0.255
_refine_diff_density_min -0.228
_refine_diff_density_rms 0.041
_refine_ls_extinction_coef n/a
_refine_ls_extinction_method none
_refine_ls_goodness_of_fit_all 1.034
_refine_ls_goodness_of_fit_obs 1.237
_refine_ls_hydrogen_treatment '(a) riding model; (b) isotropic'
_refine_ls_matrix_type full
_refine_ls_number_parameters 479
_refine_ls_number_reflns 6625
_refine_ls_number_restraints 0
_refine_ls_restrained_S_all 1.187
_refine_ls_restrained_S_obs 1.237
_refine_ls_R_factor_all 0.0926
_refine_ls_R_factor_obs 0.0557
_refine_ls_shift/esd_max -0.001
_refine_ls_shift/esd_mean 0.000
_refine_ls_structure_factor_coef Fsqd
_refine_ls_weighting_details 'w=1/[\s^2^(Fo^2^)+(0.0800P)^2^+0.0000P] where P=(Fo^2^+2Fc^2^)/3'
_refine_ls_weighting_scheme calc
_refine_ls_wR_factor_all 0.1734
_refine_ls_wR_factor_obs 0.1376
_reflns_number_observed 3989
_reflns_number_total 6639
_reflns_observed_criterion >2sigma(I)
_cod_data_source_file om000084k.cif
_cod_data_source_block Complex3
_cod_depositor_comments
;
The following automatic conversions were performed:

'_chemical_melting_point' value 'n/a' was changed to '?' - the value
is undefined or not given.

Automatic conversion script
Id: cif_fix_values 1715 2011-07-08 13:25:40Z adriana 

The following automatic conversions were performed:

'_exptl_crystal_density_meas' value 'n/a' was changed to '?' - the
value is perceived as not measured.

Automatic conversion script
Id: cif_fix_values 3008 2015-01-20 13:52:24Z robertas 

The following automatic conversions were performed:

'_refine_ls_weighting_scheme' value 'calc
w=1/[\s^2^(Fo^2^)+(0.0800P)^2^+0.0000P] where P=(Fo^2^+2Fc^2^)/3' was
changed to 'calc'. New tag '_refine_ls_weighting_details' was
created. The value of the new tag was set to
'w=1/[\s^2^(Fo^2^)+(0.0800P)^2^+0.0000P] where P=(Fo^2^+2Fc^2^)/3'.

Automatic conversion script
Id: cif_fix_values 3143 2015-03-26 13:38:13Z robertas 
;
_cod_original_sg_symbol_H-M P-1
_cod_database_code 4077490

loop_
_symmetry_equiv_pos_as_xyz
'x, y, z'
'-x, -y, -z'

loop_
_atom_site_aniso_label
_atom_site_aniso_U_11
_atom_site_aniso_U_22
_atom_site_aniso_U_33
_atom_site_aniso_U_23
_atom_site_aniso_U_13
_atom_site_aniso_U_12
N1 0.0310(9) 0.0322(12) 0.0248(9) -0.0005(9) -0.0046(7) -0.0065(8)
N2 0.0240(8) 0.0255(11) 0.0286(10) 0.0001(9) -0.0021(7) -0.0045(7)
N3 0.0407(11) 0.0315(13) 0.0494(13) 0.0002(11) -0.0082(9) -0.0083(9)
N4 0.0389(11) 0.047(2) 0.0434(13) 0.0034(12) -0.0140(9) -0.0052(10)
Li1 0.031(2) 0.036(3) 0.040(2) 0.003(2) -0.006(2) -0.008(2)
C1 0.0259(10) 0.0310(14) 0.0232(11) -0.0009(10) -0.0028(8) -0.0037(9)
C2 0.0283(10) 0.0257(14) 0.0242(11) -0.0027(10) -0.0042(8) -0.0037(9)
C3 0.0233(9) 0.0264(13) 0.0234(10) -0.0007(10) -0.0056(8) -0.0033(8)
C4 0.0235(10) 0.0292(14) 0.0311(12) -0.0031(11) -0.0064(8) -0.0043(9)
C5 0.0265(10) 0.0310(14) 0.0351(12) -0.0005(11) -0.0031(9) -0.0107(10)
C6 0.0267(10) 0.035(2) 0.0276(12) 0.0025(11) -0.0008(8) -0.0079(9)
C7 0.0348(11) 0.033(2) 0.0318(12) -0.0047(12) -0.0048(9) 0.0043(10)
C8 0.0325(11) 0.036(2) 0.0370(13) 0.0005(12) -0.0085(9) -0.0014(10)
C9 0.0415(13) 0.047(2) 0.050(2) -0.0027(15) -0.0145(11) 0.0079(12)
C10 0.0446(14) 0.069(2) 0.055(2) 0.007(2) -0.0216(13) 0.0007(14)
C11 0.0290(10) 0.0309(14) 0.0243(11) 0.0004(11) -0.0033(8) -0.0036(9)
C12 0.0580(15) 0.045(2) 0.0272(12) 0.0028(13) -0.0071(11) -0.0193(13)
C13 0.0431(12) 0.0315(15) 0.0210(11) 0.0005(11) -0.0024(9) -0.0123(10)
C14 0.0524(14) 0.038(2) 0.0281(12) -0.0009(13) -0.0022(10) -0.0125(12)
C15 0.071(2) 0.040(2) 0.0372(15) -0.0066(14) -0.0066(13) -0.0130(14)
C16 0.080(2) 0.048(2) 0.043(2) -0.001(2) -0.0227(15) -0.025(2)
C17 0.056(2) 0.048(2) 0.043(2) 0.0028(15) -0.0190(12) -0.0205(14)
C18 0.0440(13) 0.041(2) 0.0294(12) 0.0026(12) -0.0082(10) -0.0164(11)
C19 0.0461(14) 0.046(2) 0.048(2) -0.009(2) 0.0007(12) -0.0005(12)
C20 0.058(2) 0.057(2) 0.073(2) 0.007(2) 0.001(2) -0.005(2)
C21 0.053(2) 0.060(2) 0.122(4) 0.006(3) 0.011(2) -0.013(2)
C22 0.0386(12) 0.042(2) 0.0445(15) 0.0011(14) -0.0109(10) -0.0077(11)
C23 0.057(2) 0.063(2) 0.063(2) 0.006(2) -0.0221(15) -0.006(2)
C24 0.063(2) 0.064(3) 0.049(2) 0.003(2) 0.0043(14) 0.008(2)
C25 0.0225(9) 0.0249(13) 0.0243(10) 0.0005(10) -0.0052(8) -0.0046(8)
C26 0.0344(11) 0.0299(15) 0.0360(13) -0.0011(12) 0.0012(9) -0.0098(10)
C27 0.0254(10) 0.0253(13) 0.0308(12) -0.0050(11) 0.0030(8) -0.0080(9)
C28 0.0248(10) 0.0307(15) 0.0406(13) -0.0071(12) 0.0021(9) -0.0069(9)
C29 0.0286(12) 0.047(2) 0.054(2) -0.0145(15) 0.0102(11) -0.0102(11)
C30 0.0416(13) 0.055(2) 0.0355(14) -0.0138(14) 0.0113(11) -0.0166(13)
C31 0.0439(13) 0.046(2) 0.0303(13) -0.0044(13) -0.0005(10) -0.0152(12)
C32 0.0306(11) 0.0324(15) 0.0308(12) -0.0032(11) -0.0004(9) -0.0088(10)
C33 0.0243(11) 0.048(2) 0.053(2) -0.0003(14) -0.0046(10) -0.0027(10)
C34 0.060(2) 0.064(2) 0.081(2) -0.006(2) -0.038(2) -0.010(2)
C35 0.0336(14) 0.058(2) 0.090(3) 0.013(2) 0.0006(14) 0.0050(13)
C36 0.0312(11) 0.054(2) 0.0313(13) -0.0004(13) -0.0045(9) -0.0049(11)
C37 0.0412(14) 0.071(2) 0.077(2) 0.005(2) -0.0106(14) -0.0267(15)
C38 0.053(2) 0.053(2) 0.070(2) -0.001(2) -0.0222(14) 0.0004(14)
C39 0.073(2) 0.060(2) 0.090(3) -0.031(2) 0.013(2) -0.018(2)
C40 0.053(2) 0.043(2) 0.138(4) -0.017(2) -0.018(2) -0.0188(15)
C41 0.141(4) 0.045(2) 0.088(3) 0.024(2) -0.053(3) -0.035(2)
C42 0.129(3) 0.053(3) 0.076(3) 0.003(2) -0.056(2) 0.009(2)
C43 0.068(2) 0.092(3) 0.060(2) -0.013(2) -0.014(2) 0.010(2)
C44 0.054(2) 0.172(5) 0.077(3) 0.024(3) -0.034(2) -0.039(2)

loop_
_atom_site_label
_atom_site_type_symbol
_atom_site_fract_x
_atom_site_fract_y
_atom_site_fract_z
_atom_site_U_iso_or_equiv
_atom_site_thermal_displace_type
_atom_site_occupancy
_atom_site_calc_flag
_atom_site_refinement_flags
N1 N 1.1949(2) 0.4120(2) 0.14396(8) 0.0292(4) Uani 1 d .
N2 N 1.0115(2) 0.7776(2) 0.35214(8) 0.0262(4) Uani 1 d .
N3 N 1.0665(2) 1.0851(2) 0.28601(10) 0.0402(5) Uani 1 d .
N4 N 0.9179(2) 0.9491(2) 0.20933(10) 0.0424(6) Uani 1 d .
Li1 Li 1.0339(4) 0.8895(4) 0.2807(2) 0.0355(9) Uani 1 d .
C1 C 1.2931(2) 0.5896(2) 0.17894(9) 0.0269(5) Uani 1 d .
C2 C 1.2632(2) 0.5401(2) 0.24166(9) 0.0261(5) Uani 1 d .
C3 C 1.2008(2) 0.6581(2) 0.28125(9) 0.0242(5) Uani 1 d .
C4 C 1.2819(2) 0.7666(2) 0.27112(10) 0.0276(5) Uani 1 d .
C5 C 1.3729(2) 0.7815(3) 0.21773(10) 0.0304(5) Uani 1 d .
C6 C 1.3621(2) 0.7007(3) 0.16955(10) 0.0301(5) Uani 1 d .
C7 C 1.4124(2) 0.4645(3) 0.25608(11) 0.0343(6) Uani 1 d .
H7A H 1.4349(2) 0.3825(3) 0.23396(11) 0.041 Uiso 1 calc R
H7B H 1.4916(2) 0.5165(3) 0.24176(11) 0.041 Uiso 1 calc R
C8 C 1.4181(2) 0.4321(3) 0.32019(11) 0.0353(6) Uani 1 d .
H8A H 1.3456(2) 0.3735(3) 0.33424(11) 0.042 Uiso 1 calc R
H8B H 1.3904(2) 0.5125(3) 0.34332(11) 0.042 Uiso 1 calc R
C9 C 1.5724(3) 0.3672(3) 0.32950(13) 0.0467(7) Uani 1 d .
H9A H 1.5916(3) 0.2790(3) 0.31292(13) 0.056 Uiso 1 calc R
H9B H 1.6471(3) 0.4170(3) 0.30844(13) 0.056 Uiso 1 calc R
C10 C 1.5887(3) 0.3588(4) 0.39406(13) 0.0554(8) Uani 1 d .
H10A H 1.6839(11) 0.3092(19) 0.3977(2) 0.083 Uiso 1 calc R
H10B H 1.5100(15) 0.3158(20) 0.4158(2) 0.083 Uiso 1 calc R
H10C H 1.5823(25) 0.4460(4) 0.4095(3) 0.083 Uiso 1 calc R
C11 C 1.2536(2) 0.5187(2) 0.13112(10) 0.0283(5) Uani 1 d .
C12 C 1.2828(3) 0.5727(3) 0.06969(11) 0.0422(7) Uani 1 d .
H12A H 1.3874(5) 0.5789(19) 0.0586(3) 0.063 Uiso 1 calc R
H12B H 1.2256(17) 0.6586(8) 0.0684(2) 0.063 Uiso 1 calc R
H12C H 1.2539(20) 0.5150(10) 0.0428(2) 0.063 Uiso 1 calc R
C13 C 1.1418(3) 0.3418(3) 0.10183(10) 0.0316(5) Uani 1 d .
C14 C 1.2281(3) 0.2246(3) 0.07791(11) 0.0393(6) Uani 1 d .
C15 C 1.1686(4) 0.1500(3) 0.04012(13) 0.0490(7) Uani 1 d .
H15 H 1.2284(23) 0.0678(31) 0.0224(7) 0.059 Uiso 1 calc R
C16 C 1.0267(4) 0.1901(3) 0.02740(13) 0.0538(8) Uani 1 d .
H16 H 0.9842(14) 0.1341(19) -0.0001(9) 0.065 Uiso 1 calc R
C17 C 0.9424(3) 0.3042(3) 0.05115(13) 0.0464(7) Uani 1 d .
H17 H 0.8442(32) 0.3303(9) 0.0416(3) 0.056 Uiso 1 calc R
C18 C 0.9962(3) 0.3837(3) 0.08914(11) 0.0368(6) Uani 1 d .
C19 C 1.3828(3) 0.1811(3) 0.09327(13) 0.0482(7) Uani 1 d .
H19 H 1.3812(3) 0.2145(3) 0.13295(13) 0.058 Uiso 1 calc R
C20 C 1.4275(4) 0.0330(4) 0.0948(2) 0.0646(9) Uani 1 d .
H20A H 1.3547(15) -0.0050(4) 0.1225(8) 0.097 Uiso 1 calc R
H20B H 1.5239(13) 0.0133(4) 0.1065(10) 0.097 Uiso 1 calc R
H20C H 1.4322(26) -0.0031(5) 0.0563(3) 0.097 Uiso 1 calc R
C21 C 1.5020(4) 0.2423(4) 0.0520(2) 0.0808(13) Uani 1 d .
H21A H 1.4827(21) 0.3365(4) 0.0562(10) 0.121 Uiso 1 calc R
H21B H 1.5001(24) 0.2189(26) 0.0121(2) 0.121 Uiso 1 calc R
H21C H 1.5987(5) 0.2103(25) 0.0616(9) 0.121 Uiso 1 calc R
C22 C 0.9012(3) 0.5076(3) 0.11728(12) 0.0409(6) Uani 1 d .
H22 H 0.9689(3) 0.5732(3) 0.11754(12) 0.049 Uiso 1 calc R
C23 C 0.7786(3) 0.5689(4) 0.0838(2) 0.0599(9) Uani 1 d .
H23A H 0.7294(18) 0.6501(12) 0.1025(6) 0.090 Uiso 1 calc R
H23B H 0.7070(15) 0.5092(10) 0.0839(9) 0.090 Uiso 1 calc R
H23C H 0.8222(5) 0.5861(22) 0.0439(3) 0.090 Uiso 1 calc R
C24 C 0.8373(4) 0.4827(4) 0.18135(14) 0.0621(9) Uani 1 d .
H24A H 0.7829(23) 0.5633(6) 0.1990(3) 0.093 Uiso 1 calc R
H24B H 0.9176(4) 0.4514(23) 0.2022(3) 0.093 Uiso 1 calc R
H24C H 0.7711(21) 0.4177(17) 0.1832(2) 0.093 Uiso 1 calc R
C25 C 1.0772(2) 0.6619(2) 0.32915(9) 0.0237(5) Uani 1 d .
C26 C 1.0212(3) 0.5346(3) 0.35078(11) 0.0338(6) Uani 1 d .
H26A H 1.1003(6) 0.4769(7) 0.3646(7) 0.051 Uiso 1 calc R
H26B H 0.9899(18) 0.4929(8) 0.3191(2) 0.051 Uiso 1 calc R
H26C H 0.9380(12) 0.5534(3) 0.3824(5) 0.051 Uiso 1 calc R
C27 C 0.9232(2) 0.7835(2) 0.40969(10) 0.0276(5) Uani 1 d .
C28 C 0.7674(2) 0.8282(3) 0.41697(11) 0.0326(6) Uani 1 d .
C29 C 0.6849(3) 0.8391(3) 0.47437(13) 0.0443(7) Uani 1 d .
H29 H 0.5738(33) 0.8708(10) 0.4802(2) 0.053 Uiso 1 calc R
C30 C 0.7518(3) 0.8077(3) 0.52275(12) 0.0450(7) Uani 1 d .
H30 H 0.6932(20) 0.8152(4) 0.5615(13) 0.054 Uiso 1 calc R
C31 C 0.9032(3) 0.7653(3) 0.51524(12) 0.0399(6) Uani 1 d .
H31 H 0.9489(15) 0.7431(8) 0.5489(11) 0.048 Uiso 1 calc R
C32 C 0.9914(2) 0.7544(3) 0.45936(10) 0.0314(5) Uani 1 d .
C33 C 0.6909(2) 0.8565(3) 0.36429(13) 0.0423(7) Uani 1 d .
H33 H 0.7669(2) 0.8768(3) 0.33122(13) 0.051 Uiso 1 calc R
C34 C 0.6293(4) 0.7342(4) 0.3470(2) 0.0652(10) Uani 1 d .
H34A H 0.5894(26) 0.7515(10) 0.3113(6) 0.098 Uiso 1 calc R
H34B H 0.5516(20) 0.7137(15) 0.3780(5) 0.098 Uiso 1 calc R
H34C H 0.7086(7) 0.6609(7) 0.3410(11) 0.098 Uiso 1 calc R
C35 C 0.5672(3) 0.9752(4) 0.3730(2) 0.0632(9) Uani 1 d .
H35A H 0.4824(11) 0.9524(9) 0.3999(9) 0.095 Uiso 1 calc R
H35B H 0.5378(19) 1.0000(15) 0.3358(2) 0.095 Uiso 1 calc R
H35C H 0.6036(9) 1.0476(9) 0.3888(10) 0.095 Uiso 1 calc R
C36 C 1.1604(2) 0.7163(3) 0.45433(11) 0.0392(6) Uani 1 d .
H36 H 1.2036(2) 0.7055(3) 0.41243(11) 0.047 Uiso 1 calc R
C37 C 1.2261(3) 0.8281(4) 0.4788(2) 0.0614(9) Uani 1 d .
H37A H 1.2025(23) 0.9077(7) 0.4575(7) 0.092 Uiso 1 calc R
H37B H 1.3328(4) 0.8055(11) 0.4745(10) 0.092 Uiso 1 calc R
H37C H 1.1842(21) 0.8413(16) 0.5197(3) 0.092 Uiso 1 calc R
C38 C 1.2027(3) 0.5872(3) 0.4853(2) 0.0583(8) Uani 1 d .
H38A H 1.3098(3) 0.5668(12) 0.4803(8) 0.088 Uiso 1 calc R
H38B H 1.1633(21) 0.5177(5) 0.4685(7) 0.088 Uiso 1 calc R
H38C H 1.1618(21) 0.5955(8) 0.5265(2) 0.088 Uiso 1 calc R
C39 C 0.9562(4) 1.1380(4) 0.3353(2) 0.0760(11) Uani 1 d .
H39A H 0.8594(6) 1.1191(26) 0.3305(7) 0.114 Uiso 1 calc R
H39B H 0.9541(24) 1.2317(5) 0.3373(8) 0.114 Uiso 1 calc R
H39C H 0.9815(18) 1.0984(21) 0.3711(2) 0.114 Uiso 1 calc R
C40 C 1.2129(4) 1.1145(4) 0.2945(2) 0.0763(12) Uani 1 d .
H40A H 1.2875(7) 1.0801(28) 0.2619(7) 0.114 Uiso 1 calc R
H40B H 1.2371(16) 1.0744(27) 0.3303(8) 0.114 Uiso 1 calc R
H40C H 1.2100(11) 1.2082(4) 0.2968(14) 0.114 Uiso 1 calc R
C41 C 1.0360(6) 1.1400(4) 0.2296(2) 0.0856(13) Uani 1 d .
H41A H 1.1257(6) 1.1190(4) 0.2003(2) 0.103 Uiso 1 calc R
H41B H 1.0148(6) 1.2352(4) 0.2333(2) 0.103 Uiso 1 calc R
C42 C 0.9109(5) 1.0926(4) 0.2083(2) 0.0838(13) Uani 1 d .
H42A H 0.8179(5) 1.1314(4) 0.2324(2) 0.101 Uiso 1 calc R
H42B H 0.9093(5) 1.1231(4) 0.1682(2) 0.101 Uiso 1 calc R
C43 C 1.0198(4) 0.8884(5) 0.1591(2) 0.0749(11) Uani 1 d .
H43A H 1.0217(25) 0.7945(5) 0.1609(7) 0.112 Uiso 1 calc R
H43B H 1.1185(8) 0.9090(25) 0.1595(8) 0.112 Uiso 1 calc R
H43C H 0.9869(19) 0.9213(22) 0.1235(2) 0.112 Uiso 1 calc R
C44 C 0.7683(4) 0.9144(6) 0.2061(2) 0.096(2) Uani 1 d .
H44A H 0.6970(9) 0.9539(33) 0.2387(10) 0.145 Uiso 1 calc R
H44B H 0.7722(11) 0.8204(6) 0.2078(17) 0.145 Uiso 1 calc R
H44C H 0.7387(20) 0.9465(35) 0.1698(8) 0.145 Uiso 1 calc R
H2 H 1.1962(26) 0.4699(26) 0.2449(11) 0.029(6) Uiso 1 d .
H4 H 1.2732(26) 0.8270(28) 0.3042(12) 0.036(7) Uiso 1 d .
H5 H 1.4275(29) 0.8527(30) 0.2109(12) 0.040(7) Uiso 1 d .
H6 H 1.3980(25) 0.7299(26) 0.1301(11) 0.029(6) Uiso 1 d .

loop_
_atom_type_symbol
_atom_type_description
_atom_type_scat_dispersion_real
_atom_type_scat_dispersion_imag
_atom_type_scat_source
C C 0.0033 0.0016 'International Tables Vol C Tables 4.2.6.8 and 6.1.1.4'
H H 0.0000 0.0000 'International Tables Vol C Tables 4.2.6.8 and 6.1.1.4'
Li Li -0.0003 0.0001 'International Tables Vol C Tables 4.2.6.8 and 6.1.1.4'
N N 0.0061 0.0033 'International Tables Vol C Tables 4.2.6.8 and 6.1.1.4'

loop_
_geom_angle_atom_site_label_1
_geom_angle_atom_site_label_2
_geom_angle_atom_site_label_3
_geom_angle
C11 N1 C13 122.5(2)
C25 N2 C27 119.8(2)
C25 N2 Li1 100.1(2)
C27 N2 Li1 138.0(2)
C39 N3 C41 113.1(3)
C39 N3 C40 108.5(3)
C41 N3 C40 108.5(3)
C39 N3 Li1 104.3(2)
C41 N3 Li1 103.3(2)
C40 N3 Li1 119.1(2)
C43 N4 C42 111.4(3)
C43 N4 C44 107.0(3)
C42 N4 C44 109.4(3)
C43 N4 Li1 102.4(2)
C42 N4 Li1 103.6(2)
C44 N4 Li1 122.7(2)
N2 Li1 N3 120.9(2)
N2 Li1 N4 139.1(2)
N3 Li1 N4 86.9(2)
N2 Li1 C4 79.3(2)
N3 Li1 C4 104.4(2)
N4 Li1 C4 125.4(2)
N2 Li1 C25 30.53(10)
N3 Li1 C25 143.5(2)
N4 Li1 C25 129.5(2)
C4 Li1 C25 59.41(13)
N2 Li1 C3 60.22(14)
N3 Li1 C3 135.9(2)
N4 Li1 C3 121.5(2)
C4 Li1 C3 32.34(9)
C25 Li1 C3 31.99(8)
C6 C1 C11 122.5(2)
C6 C1 C2 117.1(2)
C11 C1 C2 120.4(2)
C3 C2 C1 107.7(2)
C3 C2 C7 113.4(2)
C1 C2 C7 107.9(2)
C4 C3 C25 120.1(2)
C4 C3 C2 114.9(2)
C25 C3 C2 124.9(2)
C4 C3 Li1 65.2(2)
C25 C3 Li1 71.8(2)
C2 C3 Li1 140.6(2)
C5 C4 C3 120.9(2)
C5 C4 Li1 114.7(2)
C3 C4 Li1 82.4(2)
C4 C5 C6 118.3(2)
C1 C6 C5 120.7(2)
C8 C7 C2 117.1(2)
C7 C8 C9 112.4(2)
C10 C9 C8 113.0(2)
N1 C11 C1 118.0(2)
N1 C11 C12 123.3(2)
C1 C11 C12 118.7(2)
C14 C13 N1 119.2(2)
C14 C13 C18 121.3(2)
N1 C13 C18 119.2(2)
C15 C14 C13 118.6(3)
C15 C14 C19 121.3(3)
C13 C14 C19 120.0(2)
C16 C15 C14 120.4(3)
C17 C16 C15 120.8(3)
C16 C17 C18 121.5(3)
C17 C18 C13 117.3(3)
C17 C18 C22 121.7(2)
C13 C18 C22 120.9(2)
C20 C19 C21 109.6(3)
C20 C19 C14 114.3(2)
C21 C19 C14 111.3(3)
C18 C22 C24 110.7(3)
C18 C22 C23 114.6(2)
C24 C22 C23 111.1(2)
N2 C25 C3 119.1(2)
N2 C25 C26 121.5(2)
C3 C25 C26 119.4(2)
N2 C25 Li1 49.39(15)
C3 C25 Li1 76.2(2)
C26 C25 Li1 150.0(2)
C32 C27 C28 119.8(2)
C32 C27 N2 120.3(2)
C28 C27 N2 119.7(2)
C29 C28 C27 118.3(2)
C29 C28 C33 120.8(2)
C27 C28 C33 120.8(2)
C30 C29 C28 121.6(2)
C29 C30 C31 119.6(2)
C30 C31 C32 121.4(3)
C31 C32 C27 119.2(2)
C31 C32 C36 118.8(2)
C27 C32 C36 122.0(2)
C28 C33 C35 113.4(3)
C28 C33 C34 110.7(2)
C35 C33 C34 110.4(2)
C38 C36 C32 112.7(2)
C38 C36 C37 110.7(2)
C32 C36 C37 109.4(2)
N3 C41 C42 114.8(3)
N4 C42 C41 114.1(3)

loop_
_geom_bond_atom_site_label_1
_geom_bond_atom_site_label_2
_geom_bond_distance
N1 C11 1.295(3)
N1 C13 1.412(3)
N2 C25 1.327(3)
N2 C27 1.426(3)
N2 Li1 1.983(5)
N3 C39 1.441(4)
N3 C41 1.459(4)
N3 C40 1.463(3)
N3 Li1 2.080(5)
N4 C43 1.445(4)
N4 C42 1.464(5)
N4 C44 1.480(4)
N4 Li1 2.139(5)
Li1 C4 2.409(5)
Li1 C25 2.572(5)
Li1 C3 2.630(5)
C1 C6 1.377(3)
C1 C11 1.457(3)
C1 C2 1.514(3)
C2 C3 1.513(3)
C2 C7 1.555(3)
C3 C4 1.419(3)
C3 C25 1.435(3)
C4 C5 1.381(3)
C5 C6 1.425(3)
C7 C8 1.515(3)
C8 C9 1.520(3)
C9 C10 1.519(4)
C11 C12 1.502(3)
C13 C14 1.405(4)
C13 C18 1.419(4)
C14 C15 1.399(4)
C14 C19 1.522(4)
C15 C16 1.384(5)
C16 C17 1.372(5)
C17 C18 1.404(3)
C18 C22 1.520(4)
C19 C20 1.515(5)
C19 C21 1.518(4)
C22 C24 1.521(4)
C22 C23 1.525(4)
C25 C26 1.514(3)
C27 C32 1.403(3)
C27 C28 1.417(3)
C28 C29 1.403(4)
C28 C33 1.506(4)
C29 C30 1.373(4)
C30 C31 1.375(4)
C31 C32 1.394(3)
C32 C36 1.526(3)
C33 C35 1.528(4)
C33 C34 1.534(4)
C36 C38 1.521(5)
C36 C37 1.530(4)
C41 C42 1.469(5)
